data_7231901
loop_
_publ_author_name
'Doux, Jean-Marie'
'Stephant, Nicolas'
'La Salle, Annie Le Gal'
'Joubert, Olivier'
'Guyomard, Dominique'
'Quarez, Eric'

_publ_section_title
;
 New KRb2Sb4BO13 and Rb3Sb4BO13 compounds prepared by Rb+/K+ ion exchange
 from the K3Sb4BO13 ion conductor
;
_journal_issue 4
_journal_name_full CrystEngComm
_journal_page_first 594
_journal_paper_doi 10.1039/C8CE01712C
_journal_volume 21
_journal_year 2019
_chemical_formula_sum 'B K3 O13 Sb4'
_chemical_formula_weight 823.11
_space_group_crystal_system triclinic
_space_group_IT_number 2
_space_group_name_Hall '-P 1'
_space_group_name_H-M_alt 'P -1'
_symmetry_space_group_name_Hall '-P 1'
_symmetry_space_group_name_H-M 'P -1'
_audit_creation_method SHELXL-2018/1
_audit_update_record
;
2018-10-02 deposited with the CCDC.
2018-11-28 downloaded from the CCDC.
;
_cell_angle_alpha 81.973(3)
_cell_angle_beta 99.788(4)
_cell_angle_gamma 117.046(4)
_cell_formula_units_Z 2
_cell_length_a 7.1167(4)
_cell_length_b 7.2147(3)
_cell_length_c 13.2268(4)
_cell_measurement_reflns_used 10952
_cell_measurement_temperature 295
_cell_measurement_theta_max 36.394
_cell_measurement_theta_min 1.566
_cell_volume 594.55(5)
_computing_cell_refinement 'Dirax/LSQ (Duisenberg et al., 2000)'
_computing_data_collection 'Collect (Nonius BV, 1998)'
_computing_data_reduction 'EvalCCD (Duisenberg et al., 2003)'
_computing_molecular_graphics 'DIAMOND (Brandenburg, 1999)'
_computing_publication_material 'publCIF (Westrip, 2010)'
_computing_structure_refinement 'SHELXL-2018/1 (Sheldrick, 2018)'
_computing_structure_solution 'SHELXT (Sheldrick, 2015)'
_diffrn_ambient_temperature 295
_diffrn_measured_fraction_theta_full 1.000
_diffrn_measured_fraction_theta_max 0.999
_diffrn_measurement_device_type 'Bruker-Nonius Kappa CCD'
_diffrn_measurement_method 'phi and omega scans'
_diffrn_radiation_type MoK\a
_diffrn_radiation_wavelength 0.71073
_diffrn_reflns_av_R_equivalents 0.0368
_diffrn_reflns_av_unetI/netI 0.0501
_diffrn_reflns_Laue_measured_fraction_full 1.000
_diffrn_reflns_Laue_measured_fraction_max 0.999
_diffrn_reflns_limit_h_max 11
_diffrn_reflns_limit_h_min -11
_diffrn_reflns_limit_k_max 12
_diffrn_reflns_limit_k_min -6
_diffrn_reflns_limit_l_max 22
_diffrn_reflns_limit_l_min -22
_diffrn_reflns_number 10952
_diffrn_reflns_point_group_measured_fraction_full 1.000
_diffrn_reflns_point_group_measured_fraction_max 0.999
_diffrn_reflns_theta_full 25.242
_diffrn_reflns_theta_max 36.394
_diffrn_reflns_theta_min 1.566
_diffrn_source 'sealed X-ray tube'
_exptl_absorpt_coefficient_mu 10.112
_exptl_absorpt_correction_T_max 0.5684
_exptl_absorpt_correction_T_min 0.1619
_exptl_absorpt_correction_type gaussian
_exptl_absorpt_process_details Jana2006
_exptl_crystal_colour colourless
_exptl_crystal_density_diffrn 4.598
_exptl_crystal_description block
_exptl_crystal_F_000 740
_exptl_crystal_size_max 0.354
_exptl_crystal_size_mid 0.189
_exptl_crystal_size_min 0.102
_refine_diff_density_max 2.911
_refine_diff_density_min -1.897
_refine_diff_density_rms 0.361
_refine_ls_extinction_coef 0.00333(15)
_refine_ls_extinction_expression Fc^*^=kFc[1+0.001xFc^2^\l^3^/sin(2\q)]^-1/4^
_refine_ls_extinction_method 'SHELXL-2018/1 (Sheldrick 2018)'
_refine_ls_goodness_of_fit_ref 1.144
_refine_ls_hydrogen_treatment undef
_refine_ls_matrix_type full
_refine_ls_number_parameters 201
_refine_ls_number_reflns 5787
_refine_ls_number_restraints 0
_refine_ls_restrained_S_all 1.144
_refine_ls_R_factor_all 0.0533
_refine_ls_R_factor_gt 0.0372
_refine_ls_shift/su_max 0.001
_refine_ls_shift/su_mean 0.000
_refine_ls_structure_factor_coef Fsqd
_refine_ls_weighting_details 'w=1/[\s^2^(Fo^2^)+6.1913P] where P=(Fo^2^+2Fc^2^)/3'
_refine_ls_weighting_scheme calc
_refine_ls_wR_factor_gt 0.0713
_refine_ls_wR_factor_ref 0.0760
_reflns_Friedel_coverage 0.000
_reflns_number_gt 4749
_reflns_number_total 5787
_reflns_threshold_expression 'I > 2\s(I)'
_cod_data_source_file c8ce01712c1.cif
_cod_data_source_block shelx
_cod_depositor_comments 'Adding full bibliography for 7231901--7231903.cif.'
_cod_database_code 7231901
_shelx_shelxl_version_number 2018/1
_shelx_space_group_comment
;
The symmetry employed for this shelxl refinement is uniquely defined
by the following loop, which should always be used as a source of
symmetry information in preference to the above space-group names.
They are only intended as comments.
;

loop_
_space_group_symop_operation_xyz
'x, y, z'
'-x, -y, -z'

loop_
_atom_site_label
_atom_site_type_symbol
_atom_site_fract_x
_atom_site_fract_y
_atom_site_fract_z
_atom_site_U_iso_or_equiv
_atom_site_adp_type
_atom_site_occupancy
_atom_site_site_symmetry_order
_atom_site_calc_flag
_atom_site_refinement_flags_occupancy
Sb1 Sb 0.58037(5) 0.93345(5) 0.60514(2) 0.00570(6) Uani 1 1 d .
Sb2 Sb 0.16819(5) 0.29414(5) 0.20674(2) 0.00537(6) Uani 1 1 d .
Sb3 Sb 0.16323(5) 0.79053(5) 0.20951(2) 0.00522(6) Uani 1 1 d .
Sb4 Sb 0.68205(5) 0.30886(5) 0.21270(2) 0.00527(6) Uani 1 1 d .
K1 K 0.2939(2) 0.2177(2) 0.69349(11) 0.0204(2) Uani 1 1 d .
K2A K 0.118(3) 0.410(2) 0.4433(7) 0.0306(18) Uani 0.55(7) 1 d P
K2B K 0.078(4) 0.375(4) 0.4488(10) 0.038(3) Uani 0.45(7) 1 d P
K3 K 0.3089(2) 0.2196(2) 0.96720(10) 0.0203(2) Uani 1 1 d .
B B 0.8401(9) 0.2703(9) 0.0227(4) 0.0096(9) Uani 1 1 d .
O1 O 0.4077(6) 0.0851(6) 0.5393(3) 0.0105(6) Uani 1 1 d .
O2 O 0.2263(6) 0.8192(6) 0.0691(3) 0.0119(7) Uani 1 1 d .
O3 O 0.0650(6) 0.0062(5) 0.1696(3) 0.0102(6) Uani 1 1 d .
O4 O 0.3248(5) 0.6728(5) 0.6377(3) 0.0085(6) Uani 1 1 d .
O5 O 0.2683(6) 0.5812(6) 0.2466(3) 0.0109(6) Uani 1 1 d .
O6 O 0.2586(6) 0.2253(6) 0.3502(3) 0.0103(6) Uani 1 1 d .
O7 O 0.4471(5) 0.3831(6) 0.1603(3) 0.0088(6) Uani 1 1 d .
O8 O 0.8967(5) 0.2103(6) 0.2586(3) 0.0089(6) Uani 1 1 d .
O9 O 0.4626(5) 0.0133(5) 0.2506(3) 0.0073(6) Uani 1 1 d .
O10 O 0.8648(5) 0.6026(6) 0.1932(3) 0.0101(6) Uani 1 1 d .
O11 O 0.6768(6) 0.2497(6) 0.0727(3) 0.0118(7) Uani 1 1 d .
O12 O 0.9476(6) 0.6495(6) 0.9354(3) 0.0097(6) Uani 1 1 d .
O13 O 0.1614(6) 0.8055(6) 0.3615(3) 0.0091(6) Uani 1 1 d .

loop_
_atom_site_aniso_label
_atom_site_aniso_U_11
_atom_site_aniso_U_22
_atom_site_aniso_U_33
_atom_site_aniso_U_23
_atom_site_aniso_U_13
_atom_site_aniso_U_12
Sb1 0.00627(12) 0.00645(12) 0.00496(12) -0.00009(9) 0.00071(9) 0.00339(10)
Sb2 0.00508(12) 0.00540(11) 0.00649(12) -0.00016(9) 0.00090(9) 0.00306(9)
Sb3 0.00528(12) 0.00468(11) 0.00594(12) -0.00062(9) 0.00075(9) 0.00232(9)
Sb4 0.00466(12) 0.00550(12) 0.00610(12) -0.00005(9) 0.00140(9) 0.00248(10)
K1 0.0232(6) 0.0224(6) 0.0226(6) -0.0032(5) 0.0058(5) 0.0146(5)
K2A 0.058(5) 0.038(4) 0.0199(19) 0.0027(18) 0.013(3) 0.041(3)
K2B 0.035(5) 0.087(8) 0.013(3) -0.014(3) -0.003(2) 0.045(5)
K3 0.0218(6) 0.0192(5) 0.0171(5) -0.0015(4) -0.0065(4) 0.0096(5)
B 0.011(2) 0.008(2) 0.008(2) -0.0004(16) 0.0011(17) 0.0027(18)
O1 0.0170(17) 0.0146(16) 0.0066(14) -0.0002(12) 0.0024(12) 0.0125(14)
O2 0.0154(17) 0.0120(16) 0.0070(14) -0.0040(12) 0.0007(12) 0.0042(14)
O3 0.0129(16) 0.0065(14) 0.0133(16) -0.0009(12) -0.0021(12) 0.0073(13)
O4 0.0078(14) 0.0075(14) 0.0087(14) -0.0012(11) 0.0012(11) 0.0019(12)
O5 0.0107(15) 0.0080(14) 0.0152(17) -0.0022(12) -0.0013(13) 0.0058(13)
O6 0.0146(16) 0.0148(16) 0.0059(14) -0.0007(12) 0.0001(12) 0.0108(14)
O7 0.0062(14) 0.0113(15) 0.0114(15) 0.0017(12) 0.0014(11) 0.0065(12)
O8 0.0078(14) 0.0110(15) 0.0093(14) 0.0028(12) 0.0016(11) 0.0061(12)
O9 0.0076(14) 0.0080(14) 0.0074(14) -0.0007(11) 0.0016(11) 0.0039(12)
O10 0.0056(14) 0.0073(14) 0.0147(16) 0.0012(12) 0.0000(12) 0.0015(12)
O11 0.0093(15) 0.0201(18) 0.0079(15) -0.0045(13) 0.0009(12) 0.0073(14)
O12 0.0084(14) 0.0130(15) 0.0071(14) 0.0014(12) 0.0004(11) 0.0051(13)
O13 0.0101(15) 0.0076(14) 0.0077(14) 0.0006(11) 0.0036(12) 0.0016(12)

loop_
_atom_type_symbol
_atom_type_description
_atom_type_scat_dispersion_real
_atom_type_scat_dispersion_imag
_atom_type_scat_source
K K 0.2009 0.2494 'International Tables Vol C Tables 4.2.6.8 and 6.1.1.4'
Sb Sb -0.5866 1.5461 'International Tables Vol C Tables 4.2.6.8 and 6.1.1.4'
B B 0.0013 0.0007 'International Tables Vol C Tables 4.2.6.8 and 6.1.1.4'
O O 0.0106 0.0060 'International Tables Vol C Tables 4.2.6.8 and 6.1.1.4'

loop_
_geom_angle_atom_site_label_1
_geom_angle_atom_site_label_2
_geom_angle_atom_site_label_3
_geom_angle
_geom_angle_site_symmetry_1
_geom_angle_site_symmetry_3
O6 Sb1 O1 91.59(15) 2_666 2_666
O6 Sb1 O13 90.01(16) 2_666 2_676
O1 Sb1 O13 102.25(15) 2_666 2_676
O6 Sb1 O4 86.57(16) 2_666 .
O1 Sb1 O4 102.90(15) 2_666 .
O13 Sb1 O4 154.70(14) 2_676 .
O6 Sb1 O1 172.08(14) 2_666 1_565
O1 Sb1 O1 80.72(15) 2_666 1_565
O13 Sb1 O1 93.46(16) 2_676 1_565
O4 Sb1 O1 93.27(16) . 1_565
O6 Sb1 O9 99.05(14) 2_666 2_666
O1 Sb1 O9 169.35(14) 2_666 2_666
O13 Sb1 O9 77.53(14) 2_676 2_666
O4 Sb1 O9 78.28(14) . 2_666
O1 Sb1 O9 88.66(14) 1_565 2_666
O6 Sb1 Sb1 132.69(11) 2_666 2_676
O1 Sb1 Sb1 41.12(11) 2_666 2_676
O13 Sb1 Sb1 100.21(11) 2_676 2_676
O4 Sb1 Sb1 100.50(11) . 2_676
O1 Sb1 Sb1 39.60(10) 1_565 2_676
O9 Sb1 Sb1 128.25(10) 2_666 2_676
O6 Sb1 Sb4 86.10(11) 2_666 2_666
O1 Sb1 Sb4 141.90(12) 2_666 2_666
O13 Sb1 Sb4 115.76(10) 2_676 2_666
O4 Sb1 Sb4 39.01(10) . 2_666
O1 Sb1 Sb4 98.75(11) 1_565 2_666
O9 Sb1 Sb4 40.46(10) 2_666 2_666
Sb1 Sb1 Sb4 127.565(17) 2_676 2_666
O6 Sb1 Sb3 87.35(11) 2_666 2_676
O1 Sb1 Sb3 141.31(12) 2_666 2_676
O13 Sb1 Sb3 39.12(10) 2_676 2_676
O4 Sb1 Sb3 115.62(10) . 2_676
O1 Sb1 Sb3 99.83(11) 1_565 2_676
O9 Sb1 Sb3 39.95(10) 2_666 2_676
Sb1 Sb1 Sb3 128.158(17) 2_676 2_676
Sb4 Sb1 Sb3 76.640(11) 2_666 2_676
O6 Sb1 K1 145.30(11) 2_666 1_565
O1 Sb1 K1 123.10(11) 2_666 1_565
O13 Sb1 K1 83.37(11) 2_676 1_565
O4 Sb1 K1 85.27(10) . 1_565
O1 Sb1 K1 42.41(10) 1_565 1_565
O9 Sb1 K1 46.26(10) 2_666 1_565
Sb1 Sb1 K1 81.99(2) 2_676 1_565
Sb4 Sb1 K1 66.76(2) 2_666 1_565
Sb3 Sb1 K1 66.29(2) 2_676 1_565
O6 Sb1 K2A 26.29(16) 2_666 2_666
O1 Sb1 K2A 65.40(17) 2_666 2_666
O13 Sb1 K2A 97.4(3) 2_676 2_666
O4 Sb1 K2A 90.5(3) . 2_666
O1 Sb1 K2A 145.87(16) 1_565 2_666
O9 Sb1 K2A 125.25(16) 2_666 2_666
Sb1 Sb1 K2A 106.43(13) 2_676 2_666
Sb4 Sb1 K2A 105.3(2) 2_666 2_666
Sb3 Sb1 K2A 108.98(19) 2_676 2_666
K1 Sb1 K2A 171.19(15) 1_565 2_666
O6 Sb1 K2B 119.7(3) 2_666 2_566
O1 Sb1 K2B 88.9(2) 2_666 2_566
O13 Sb1 K2B 148.2(2) 2_676 2_566
O4 Sb1 K2B 35.5(3) . 2_566
O1 Sb1 K2B 58.7(3) 1_565 2_566
O9 Sb1 K2B 86.2(2) 2_666 2_566
Sb1 Sb1 K2B 68.9(3) 2_676 2_566
Sb4 Sb1 K2B 60.3(3) 2_666 2_566
Sb3 Sb1 K2B 124.76(16) 2_676 2_566
K1 Sb1 K2B 65.87(19) 1_565 2_566
K2A Sb1 K2B 114.2(4) 2_666 2_566
O8 Sb2 O3 88.83(15) 1_455 .
O8 Sb2 O7 177.56(15) 1_455 .
O3 Sb2 O7 92.63(15) . .
O8 Sb2 O6 83.44(15) 1_455 .
O3 Sb2 O6 92.31(15) . .
O7 Sb2 O6 94.55(15) . .
O8 Sb2 O5 90.13(15) 1_455 .
O3 Sb2 O5 178.77(16) . .
O7 Sb2 O5 88.38(15) . .
O6 Sb2 O5 86.90(16) . .
O8 Sb2 O12 92.01(15) 1_455 2_666
O3 Sb2 O12 86.27(15) . 2_666
O7 Sb2 O12 90.03(15) . 2_666
O6 Sb2 O12 175.26(15) . 2_666
O5 Sb2 O12 94.44(16) . 2_666
O8 Sb2 K2A 55.4(3) 1_455 .
O3 Sb2 K2A 122.6(3) . .
O7 Sb2 K2A 122.2(3) . .
O6 Sb2 K2A 45.91(17) . .
O5 Sb2 K2A 56.2(3) . .
O12 Sb2 K2A 131.79(19) 2_666 .
O8 Sb2 K2B 51.4(4) 1_455 .
O3 Sb2 K2B 118.7(4) . .
O7 Sb2 K2B 126.2(4) . .
O6 Sb2 K2B 46.0(2) . .
O5 Sb2 K2B 60.1(4) . .
O12 Sb2 K2B 131.2(2) 2_666 .
K2A Sb2 K2B 4.6(4) . .
O8 Sb2 K3 133.37(11) 1_455 1_554
O3 Sb2 K3 62.28(11) . 1_554
O7 Sb2 K3 49.06(11) . 1_554
O6 Sb2 K3 129.90(11) . 1_554
O5 Sb2 K3 118.94(12) . 1_554
O12 Sb2 K3 53.08(11) 2_666 1_554
K2A Sb2 K3 171.2(3) . 1_554
K2B Sb2 K3 175.0(3) . 1_554
O8 Sb2 K1 41.94(11) 1_455 2_556
O3 Sb2 K1 50.78(11) . 2_556
O7 Sb2 K1 138.61(11) . 2_556
O6 Sb2 K1 71.76(11) . 2_556
O5 Sb2 K1 128.02(11) . 2_556
O12 Sb2 K1 103.95(11) 2_666 2_556
K2A Sb2 K1 76.1(3) . 2_556
K2B Sb2 K1 71.6(5) . 2_556
K3 Sb2 K1 110.80(3) 1_554 2_556
O8 Sb2 K1 122.78(11) 1_455 2_666
O3 Sb2 K1 140.82(11) . 2_666
O7 Sb2 K1 55.08(11) . 2_666
O6 Sb2 K1 71.45(11) . 2_666
O5 Sb2 K1 39.68(11) . 2_666
O12 Sb2 K1 112.36(11) 2_666 2_666
K2A Sb2 K1 70.9(3) . 2_666
K2B Sb2 K1 75.5(4) . 2_666
K3 Sb2 K1 100.71(3) 1_554 2_666
K1 Sb2 K1 141.71(4) 2_556 2_666
O10 Sb3 O5 97.49(15) 1_455 .
O10 Sb3 O2 100.24(16) 1_455 .
O5 Sb3 O2 90.68(17) . .
O10 Sb3 O3 83.92(16) 1_455 1_565
O5 Sb3 O3 178.19(16) . 1_565
O2 Sb3 O3 87.94(16) . 1_565
O10 Sb3 O13 91.67(15) 1_455 .
O5 Sb3 O13 88.60(16) . .
O2 Sb3 O13 168.06(15) . .
O3 Sb3 O13 92.50(15) 1_565 .
O10 Sb3 O9 167.76(15) 1_455 1_565
O5 Sb3 O9 88.59(15) . 1_565
O2 Sb3 O9 90.26(15) . 1_565
O3 Sb3 O9 90.24(15) 1_565 1_565
O13 Sb3 O9 77.80(14) . 1_565
O10 Sb3 Sb1 126.93(11) 1_455 2_676
O5 Sb3 Sb1 96.68(11) . 2_676
O2 Sb3 Sb1 130.41(11) . 2_676
O3 Sb3 Sb1 83.33(11) 1_565 2_676
O13 Sb3 Sb1 38.02(10) . 2_676
O9 Sb3 Sb1 41.33(9) 1_565 2_676
O10 Sb3 K1 47.66(11) 1_455 2_566
O5 Sb3 K1 125.06(12) . 2_566
O2 Sb3 K1 130.24(12) . 2_566
O3 Sb3 K1 56.75(12) 1_565 2_566
O13 Sb3 K1 58.50(11) . 2_566
O9 Sb3 K1 120.33(10) 1_565 2_566
Sb1 Sb3 K1 83.11(2) 2_676 2_566
O10 Sb3 K3 44.99(11) 1_455 2_566
O5 Sb3 K3 131.11(11) . 2_566
O2 Sb3 K3 72.21(12) . 2_566
O3 Sb3 K3 49.46(11) 1_565 2_566
O13 Sb3 K3 116.76(11) . 2_566
O9 Sb3 K3 135.19(10) 1_565 2_566
Sb1 Sb3 K3 129.56(2) 2_676 2_566
K1 Sb3 K3 58.33(3) 2_566 2_566
O10 Sb3 K2A 78.2(3) 1_455 .
O5 Sb3 K2A 48.0(2) . .
O2 Sb3 K2A 137.09(17) . .
O3 Sb3 K2A 133.6(2) 1_565 .
O13 Sb3 K2A 46.31(16) . .
O9 Sb3 K2A 98.4(3) 1_565 .
Sb1 Sb3 K2A 74.45(19) 2_676 .
K1 Sb3 K2A 80.2(2) 2_566 .
K3 Sb3 K2A 122.7(3) 2_566 .
O10 Sb3 K1 139.88(11) 1_455 2_666
O5 Sb3 K1 42.97(11) . 2_666
O2 Sb3 K1 88.77(12) . 2_666
O3 Sb3 K1 135.78(11) 1_565 2_666
O13 Sb3 K1 82.59(11) . 2_666
O9 Sb3 K1 45.69(10) 1_565 2_666
Sb1 Sb3 K1 66.00(2) 2_676 2_666
K1 Sb3 K1 140.92(4) 2_566 2_666
K3 Sb3 K1 160.63(3) 2_566 2_666
K2A Sb3 K1 69.2(3) . 2_666
O10 Sb3 K2B 74.7(3) 1_455 .
O5 Sb3 K2B 49.5(2) . .
O2 Sb3 K2B 137.3(2) . .
O3 Sb3 K2B 132.1(2) 1_565 .
O13 Sb3 K2B 47.1(2) . .
O9 Sb3 K2B 101.8(3) 1_565 .
Sb1 Sb3 K2B 76.8(3) 2_676 .
K1 Sb3 K2B 77.7(2) 2_566 .
K3 Sb3 K2B 119.2(3) 2_566 .
K2A Sb3 K2B 3.5(3) . .
K1 Sb3 K2B 72.5(3) 2_666 .
O10 Sb4 O8 99.11(15) . .
O10 Sb4 O11 94.77(17) . .
O8 Sb4 O11 89.41(16) . .
O10 Sb4 O7 85.61(15) . .
O8 Sb4 O7 174.52(15) . .
O11 Sb4 O7 87.42(16) . .
O10 Sb4 O4 92.72(15) . 2_666
O8 Sb4 O4 86.60(15) . 2_666
O11 Sb4 O4 171.99(16) . 2_666
O7 Sb4 O4 95.99(15) . 2_666
O10 Sb4 O9 169.53(15) . .
O8 Sb4 O9 86.94(14) . .
O11 Sb4 O9 93.82(15) . .
O7 Sb4 O9 88.81(14) . .
O4 Sb4 O9 79.04(14) 2_666 .
O10 Sb4 Sb1 128.77(11) . 2_666
O8 Sb4 Sb1 93.37(10) . 2_666
O11 Sb4 Sb1 135.06(12) . 2_666
O7 Sb4 Sb1 85.73(10) . 2_666
O4 Sb4 Sb1 38.51(10) 2_666 2_666
O9 Sb4 Sb1 41.73(9) . 2_666
O10 Sb4 K1 46.39(11) . 2_666
O8 Sb4 K1 122.80(11) . 2_666
O11 Sb4 K1 129.10(12) . 2_666
O7 Sb4 K1 62.55(11) . 2_666
O4 Sb4 K1 58.71(10) 2_666 2_666
O9 Sb4 K1 123.15(10) . 2_666
Sb1 Sb4 K1 85.52(2) 2_666 2_666
O10 Sb4 K3 100.97(11) . 1_554
O8 Sb4 K3 129.14(11) . 1_554
O11 Sb4 K3 42.86(11) . 1_554
O7 Sb4 K3 46.58(11) . 1_554
O4 Sb4 K3 137.91(10) 2_666 1_554
O9 Sb4 K3 81.40(10) . 1_554
Sb1 Sb4 K3 108.74(2) 2_666 1_554
K1 Sb4 K3 104.58(3) 2_666 1_554
O10 Sb4 K2B 80.4(4) . 1_655
O8 Sb4 K2B 45.9(2) . 1_655
O11 Sb4 K2B 132.4(2) . 1_655
O7 Sb4 K2B 138.4(2) . 1_655
O4 Sb4 K2B 46.4(3) 2_666 1_655
O9 Sb4 K2B 98.1(4) . 1_655
Sb1 Sb4 K2B 73.6(4) 2_666 1_655
K1 Sb4 K2B 79.9(2) 2_666 1_655
K3 Sb4 K2B 175.03(17) 1_554 1_655
O10 Sb4 K2A 76.6(2) . 1_655
O8 Sb4 K2A 45.65(15) . 1_655
O11 Sb4 K2A 130.2(2) . 1_655
O7 Sb4 K2A 138.99(16) . 1_655
O4 Sb4 K2A 49.3(2) 2_666 1_655
O9 Sb4 K2A 102.2(2) . 1_655
Sb1 Sb4 K2A 77.7(3) 2_666 1_655
K1 Sb4 K2A 78.83(10) 2_666 1_655
K3 Sb4 K2A 172.8(2) 1_554 1_655
K2B Sb4 K2A 4.2(4) 1_655 1_655
O10 Sb4 K3 41.68(11) . 2_666
O8 Sb4 K3 131.75(11) . 2_666
O11 Sb4 K3 72.23(12) . 2_666
O7 Sb4 K3 51.15(11) . 2_666
O4 Sb4 K3 115.50(10) 2_666 2_666
O9 Sb4 K3 137.03(10) . 2_666
Sb1 Sb4 K3 131.22(2) 2_666 2_666
K1 Sb4 K3 56.87(3) 2_666 2_666
K3 Sb4 K3 60.48(4) 1_554 2_666
K2B Sb4 K3 121.6(4) 1_655 2_666
K2A Sb4 K3 118.06(19) 1_655 2_666
O1 K1 O10 165.29(12) . 2_666
O1 K1 O8 79.82(11) . 2_656
O10 K1 O8 107.99(11) 2_666 2_656
O1 K1 O5 84.08(12) . 2_666
O10 K1 O5 102.97(12) 2_666 2_666
O8 K1 O5 115.18(11) 2_656 2_666
O1 K1 O9 61.62(11) . 2_656
O10 K1 O9 133.07(12) 2_666 2_656
O8 K1 O9 58.17(10) 2_656 2_656
O5 K1 O9 58.93(10) 2_666 2_656
O1 K1 O3 132.10(12) . 2_556
O10 K1 O3 52.49(10) 2_666 2_556
O8 K1 O3 55.84(10) 2_656 2_556
O5 K1 O3 128.34(12) 2_666 2_556
O9 K1 O3 102.23(10) 2_656 2_556
O1 K1 O13 111.92(11) . 2_566
O10 K1 O13 57.15(10) 2_666 2_566
O8 K1 O13 88.17(10) 2_656 2_566
O5 K1 O13 154.32(11) 2_666 2_566
O9 K1 O13 146.07(11) 2_656 2_566
O3 K1 O13 55.36(10) 2_556 2_566
O1 K1 O4 111.73(11) . .
O10 K1 O4 56.78(10) 2_666 .
O8 K1 O4 157.56(11) 2_656 .
O5 K1 O4 85.84(10) 2_666 .
O9 K1 O4 144.08(11) 2_656 .
O3 K1 O4 105.57(10) 2_556 .
O13 K1 O4 69.80(9) 2_566 .
O1 K1 O7 132.77(11) . 2_666
O10 K1 O7 50.71(10) 2_666 2_666
O8 K1 O7 131.90(11) 2_656 2_666
O5 K1 O7 52.75(10) 2_666 2_666
O9 K1 O7 102.21(10) 2_656 2_666
O3 K1 O7 93.37(10) 2_556 2_666
O13 K1 O7 104.10(9) 2_566 2_666
O4 K1 O7 54.24(9) . 2_666
O1 K1 K2B 71.1(2) . .
O10 K1 K2B 94.2(2) 2_666 .
O8 K1 K2B 113.6(4) 2_656 .
O5 K1 K2B 119.2(5) 2_666 .
O9 K1 K2B 132.7(2) 2_656 .
O3 K1 K2B 108.4(4) 2_556 .
O13 K1 K2B 53.6(4) 2_566 .
O4 K1 K2B 56.7(3) . .
O7 K1 K2B 110.8(3) 2_666 .
O1 K1 K3 146.09(9) . .
O10 K1 K3 48.62(8) 2_666 .
O8 K1 K3 81.23(8) 2_656 .
O5 K1 K3 78.92(9) 2_666 .
O9 K1 K3 84.49(8) 2_656 .
O3 K1 K3 50.21(8) 2_556 .
O13 K1 K3 95.24(8) 2_566 .
O4 K1 K3 96.14(7) . .
O7 K1 K3 51.81(7) 2_666 .
K2B K1 K3 142.69(19) . .
O1 K1 K2A 70.06(16) . .
O10 K1 K2A 95.23(17) 2_666 .
O8 K1 K2A 117.4(3) 2_656 .
O5 K1 K2A 114.6(3) 2_666 .
O9 K1 K2A 131.58(17) 2_656 .
O3 K1 K2A 112.5(3) 2_556 .
O13 K1 K2A 57.5(3) 2_566 .
O4 K1 K2A 54.38(17) . .
O7 K1 K2A 108.1(2) 2_666 .
K2B K1 K2A 4.6(4) . .
K3 K1 K2A 143.83(15) . .
O6 K2A O13 117.9(5) . .
O6 K2A O8 57.8(2) . 1_455
O13 K2A O8 94.5(3) . 1_455
O6 K2A O5 59.8(3) . .
O13 K2A O5 58.5(3) . .
O8 K2A O5 58.2(2) 1_455 .
O6 K2A O4 112.5(4) . 2_566
O13 K2A O4 77.5(3) . 2_566
O8 K2A O4 55.6(3) 1_455 2_566
O5 K2A O4 92.9(3) . 2_566
O6 K2A K2B 177.1(8) . 2_566
O13 K2A K2B 62.3(5) . 2_566
O8 K2A K2B 119.4(6) 1_455 2_566
O5 K2A K2B 119.9(5) . 2_566
O4 K2A K2B 64.7(5) 2_566 2_566
O6 K2A O4 130.1(6) . .
O13 K2A O4 78.4(3) . .
O8 K2A O4 171.3(3) 1_455 .
O5 K2A O4 120.4(6) . .
O4 K2A O4 117.3(3) 2_566 .
K2B K2A O4 52.8(3) 2_566 .
O6 K2A K2A 172.5(11) . 2_566
O13 K2A K2A 66.4(3) . 2_566
O8 K2A K2A 116.9(8) 1_455 2_566
O5 K2A K2A 123.2(4) . 2_566
O4 K2A K2A 61.6(5) 2_566 2_566
K2B K2A K2A 5.2(5) 2_566 2_566
O4 K2A K2A 55.7(3) . 2_566
O6 K2A O13 124.1(4) . 2_566
O13 K2A O13 117.7(3) . 2_566
O8 K2A O13 111.8(6) 1_455 2_566
O5 K2A O13 166.8(6) . 2_566
O4 K2A O13 74.0(4) 2_566 2_566
K2B K2A O13 55.5(6) 2_566 2_566
O4 K2A O13 68.1(2) . 2_566
K2A K2A O13 51.3(4) 2_566 2_566
O6 K2A Sb2 34.03(14) . .
O13 K2A Sb2 90.7(3) . .
O8 K2A Sb2 34.46(13) 1_455 .
O5 K2A Sb2 34.80(13) . .
O4 K2A Sb2 87.8(3) 2_566 .
K2B K2A Sb2 144.14(13) 2_566 .
O4 K2A Sb2 149.0(7) . .
K2A K2A Sb2 144.3(5) 2_566 .
O13 K2A Sb2 140.7(5) 2_566 .
O6 K2A K1 91.6(2) . .
O13 K2A K1 133.1(4) . .
O8 K2A K1 132.4(3) 1_455 .
O5 K2A K1 139.4(5) . .
O4 K2A K1 126.2(5) 2_566 .
K2B K2A K1 90.1(3) 2_566 .
O4 K2A K1 55.11(17) . .
K2A K2A K1 89.0(4) 2_566 .
O13 K2A K1 53.26(17) 2_566 .
Sb2 K2A K1 125.6(2) . .
O6 K2A Sb3 89.3(3) . .
O13 K2A Sb3 31.59(13) . .
O8 K2A Sb3 66.8(2) 1_455 .
O5 K2A Sb3 30.13(12) . .
O4 K2A Sb3 74.88(19) 2_566 .
K2B K2A Sb3 90.1(4) 2_566 .
O4 K2A Sb3 107.5(3) . .
K2A K2A Sb3 93.1(3) 2_566 .
O13 K2A Sb3 141.1(4) 2_566 .
Sb2 K2A Sb3 59.36(17) . .
K1 K2A Sb3 156.1(6) . .
O6 K2B O4 116.1(5) . 2_566
O6 K2B O8 58.0(2) . 1_455
O4 K2B O8 58.3(3) 2_566 1_455
O6 K2B O13 109.7(8) . .
O4 K2B O13 77.5(3) 2_566 .
O8 K2B O13 92.1(5) 1_455 .
O6 K2B K2B 170.0(17) . 2_566
O4 K2B K2B 67.4(5) 2_566 2_566
O8 K2B K2B 123.6(6) 1_455 2_566
O13 K2B K2B 61.1(8) . 2_566
O6 K2B O13 130.7(8) . 2_566
O4 K2B O13 80.1(6) 2_566 2_566
O8 K2B O13 121.0(9) 1_455 2_566
O13 K2B O13 119.4(4) . 2_566
K2B K2B O13 58.3(7) 2_566 2_566
O6 K2B O5 56.3(4) . .
O4 K2B O5 92.2(4) 2_566 .
O8 K2B O5 56.5(3) 1_455 .
O13 K2B O5 54.5(4) . .
K2B K2B O5 115.2(12) 2_566 .
O13 K2B O5 171.4(4) 2_566 .
O6 K2B K2A 175.1(13) . 2_566
O4 K2B K2A 64.4(4) 2_566 2_566
O8 K2B K2A 121.8(4) 1_455 2_566
O13 K2B K2A 65.5(5) . 2_566
K2B K2B K2A 5.4(5) 2_566 2_566
O13 K2B K2A 54.0(4) 2_566 2_566
O5 K2B K2A 119.1(8) . 2_566
O6 K2B O4 123.3(6) . .
O4 K2B O4 119.7(4) 2_566 .
O8 K2B O4 166.2(10) 1_455 .
O13 K2B O4 74.4(5) . .
K2B K2B O4 52.3(5) 2_566 .
O13 K2B O4 69.7(3) 2_566 .
O5 K2B O4 111.6(8) . .
K2A K2B O4 55.5(4) 2_566 .
O6 K2B Sb2 33.04(18) . .
O4 K2B Sb2 89.0(3) 2_566 .
O8 K2B Sb2 33.41(18) 1_455 .
O13 K2B Sb2 86.3(5) . .
K2B K2B Sb2 142.5(9) 2_566 .
O13 K2B Sb2 148.4(8) 2_566 .
O5 K2B Sb2 33.81(16) . .
K2A K2B Sb2 144.1(4) 2_566 .
O4 K2B Sb2 139.6(9) . .
O6 K2B K1 91.5(3) . .
O4 K2B K1 134.7(9) 2_566 .
O8 K2B K1 137.4(7) 1_455 .
O13 K2B K1 128.2(6) . .
K2B K2B K1 91.8(5) 2_566 .
O13 K2B K1 55.2(3) 2_566 .
O5 K2B K1 132.8(6) . .
K2A K2B K1 91.1(2) 2_566 .
O4 K2B K1 54.97(18) . .
Sb2 K2B K1 124.5(3) . .
O6 K2B Sb4 87.2(3) . 1_455
O4 K2B Sb4 31.58(14) 2_566 1_455
O8 K2B Sb4 30.05(13) 1_455 1_455
O13 K2B Sb4 74.2(3) . 1_455
K2B K2B Sb4 93.6(4) 2_566 1_455
O13 K2B Sb4 109.1(6) 2_566 1_455
O5 K2B Sb4 64.5(2) . 1_455
K2A K2B Sb4 92.1(3) 2_566 1_455
O4 K2B Sb4 142.1(4) . 1_455
Sb2 K2B Sb4 57.62(16) . 1_455
K1 K2B Sb4 156.0(9) . 1_455
O11 K3 O10 143.74(13) 1_556 2_666
O11 K3 O7 59.23(11) 1_556 1_556
O10 K3 O7 121.87(12) 2_666 1_556
O11 K3 O2 73.04(12) 1_556 1_546
O10 K3 O2 139.73(12) 2_666 1_546
O7 K3 O2 87.96(11) 1_556 1_546
O11 K3 O3 148.76(12) 1_556 2_556
O10 K3 O3 55.06(11) 2_666 2_556
O7 K3 O3 143.13(12) 1_556 2_556
O2 K3 O3 84.73(11) 1_546 2_556
O11 K3 O12 117.60(11) 1_556 2_667
O10 K3 O12 76.34(11) 2_666 2_667
O7 K3 O12 58.39(10) 1_556 2_667
O2 K3 O12 102.84(11) 1_546 2_667
O3 K3 O12 88.18(11) 2_556 2_667
O11 K3 O7 89.46(12) 1_556 2_666
O10 K3 O7 54.37(10) 2_666 2_666
O7 K3 O7 97.88(10) 1_556 2_666
O2 K3 O7 155.47(12) 1_546 2_666
O3 K3 O7 103.62(11) 2_556 2_666
O12 K3 O7 100.47(11) 2_667 2_666
O11 K3 B 86.90(14) 1_556 2_656
O10 K3 B 118.54(13) 2_666 2_656
O7 K3 B 113.30(13) 1_556 2_656
O2 K3 B 25.34(12) 1_546 2_656
O3 K3 B 64.96(13) 2_556 2_656
O12 K3 B 115.71(13) 2_667 2_656
O7 K3 B 140.79(13) 2_666 2_656
O11 K3 O3 90.89(11) 1_556 1_556
O10 K3 O3 120.40(11) 2_666 1_556
O7 K3 O3 55.58(10) 1_556 1_556
O2 K3 O3 52.21(10) 1_546 1_556
O3 K3 O3 92.51(11) 2_556 1_556
O12 K3 O3 51.56(10) 2_667 1_556
O7 K3 O3 147.65(10) 2_666 1_556
B K3 O3 71.49(12) 2_656 1_556
O11 K3 B 19.23(12) 1_556 1_556
O10 K3 B 129.45(13) 2_666 1_556
O7 K3 B 76.63(12) 1_556 1_556
O2 K3 B 80.12(12) 1_546 1_556
O3 K3 B 136.80(12) 2_556 1_556
O12 K3 B 134.56(12) 2_667 1_556
O7 K3 B 78.13(12) 2_666 1_556
B K3 B 86.28(14) 2_656 1_556
O3 K3 B 108.80(11) 1_556 1_556
O11 K3 K1 113.08(9) 1_556 .
O10 K3 K1 49.43(8) 2_666 .
O7 K3 K1 156.67(9) 1_556 .
O2 K3 K1 111.66(9) 1_546 .
O3 K3 K1 55.14(8) 2_556 .
O12 K3 K1 124.78(8) 2_667 .
O7 K3 K1 59.04(8) 2_666 .
B K3 K1 86.83(11) 2_656 .
O3 K3 K1 146.96(8) 1_556 .
B K3 K1 93.86(10) 1_556 .
O11 K3 Sb2 87.64(8) 1_556 1_556
O10 K3 Sb2 108.65(9) 2_666 1_556
O7 K3 Sb2 32.13(7) 1_556 1_556
O2 K3 Sb2 81.72(8) 1_546 1_556
O3 K3 Sb2 111.01(9) 2_556 1_556
O12 K3 Sb2 32.78(7) 2_667 1_556
O7 K3 Sb2 115.33(8) 2_666 1_556
B K3 Sb2 103.52(11) 2_656 1_556
O3 K3 Sb2 32.42(6) 1_556 1_556
B K3 Sb2 106.49(9) 1_556 1_556
K1 K3 Sb2 157.56(5) . 1_556
O2 B O11 113.7(5) 2_665 .
O2 B O12 121.3(5) 2_665 2_766
O11 B O12 124.6(5) . 2_766
O2 B K3 63.6(3) 2_665 2_656
O11 B K3 93.6(3) . 2_656
O12 B K3 103.9(3) 2_766 2_656
O2 B K3 78.0(3) 2_665 1_554
O11 B K3 39.9(2) . 1_554
O12 B K3 158.1(4) 2_766 1_554
K3 B K3 93.72(14) 2_656 1_554
Sb1 O1 Sb1 99.28(15) 2_666 1_545
Sb1 O1 K1 152.71(18) 2_666 .
Sb1 O1 K1 107.95(15) 1_545 .
B O2 Sb3 144.5(3) 2_665 .
B O2 K3 91.0(3) 2_665 1_564
Sb3 O2 K3 113.56(16) . 1_564
Sb3 O3 Sb2 134.1(2) 1_545 .
Sb3 O3 K3 99.41(14) 1_545 2_556
Sb2 O3 K3 126.44(16) . 2_556
Sb3 O3 K1 91.05(13) 1_545 2_556
Sb2 O3 K1 99.43(14) . 2_556
K3 O3 K1 74.64(10) 2_556 2_556
Sb3 O3 K3 99.04(14) 1_545 1_554
Sb2 O3 K3 85.29(13) . 1_554
K3 O3 K3 87.49(11) 2_556 1_554
K1 O3 K3 160.74(14) 2_556 1_554
Sb1 O4 Sb4 102.47(15) . 2_666
Sb1 O4 K2B 120.0(6) . 2_566
Sb4 O4 K2B 102.0(3) 2_666 2_566
Sb1 O4 K2A 124.7(3) . 2_566
Sb4 O4 K2A 99.7(2) 2_666 2_566
K2B O4 K2A 4.7(5) 2_566 2_566
Sb1 O4 K2A 110.4(3) . .
Sb4 O4 K2A 147.1(4) 2_666 .
K2B O4 K2A 62.8(3) 2_566 .
K2A O4 K2A 62.7(3) 2_566 .
Sb1 O4 K1 127.42(15) . .
Sb4 O4 K1 88.54(12) 2_666 .
K2B O4 K1 107.0(5) 2_566 .
K2A O4 K1 103.0(2) 2_566 .
K2A O4 K1 70.52(16) . .
Sb1 O4 K2B 115.4(5) . .
Sb4 O4 K2B 142.1(5) 2_666 .
K2B O4 K2B 60.3(4) 2_566 .
K2A O4 K2B 59.9(3) 2_566 .
K2A O4 K2B 5.0(4) . .
K1 O4 K2B 68.3(3) . .
Sb3 O5 Sb2 133.5(2) . .
Sb3 O5 K1 108.74(15) . 2_666
Sb2 O5 K1 113.47(15) . 2_666
Sb3 O5 K2A 101.9(2) . .
Sb2 O5 K2A 89.0(2) . .
K1 O5 K2A 100.4(4) 2_666 .
Sb3 O5 K2B 101.8(3) . .
Sb2 O5 K2B 86.1(4) . .
K1 O5 K2B 104.3(3) 2_666 .
K2A O5 K2B 4.1(4) . .
Sb1 O6 Sb2 126.02(18) 2_666 .
Sb1 O6 K2A 133.9(3) 2_666 .
Sb2 O6 K2A 100.1(2) . .
Sb1 O6 K2B 132.8(4) 2_666 .
Sb2 O6 K2B 101.0(3) . .
K2A O6 K2B 6.4(5) . .
Sb2 O7 Sb4 131.99(19) . .
Sb2 O7 K3 98.82(14) . 1_554
Sb4 O7 K3 102.64(14) . 1_554
Sb2 O7 K3 126.89(15) . 2_666
Sb4 O7 K3 98.45(13) . 2_666
K3 O7 K3 82.12(10) 1_554 2_666
Sb2 O7 K1 95.73(13) . 2_666
Sb4 O7 K1 85.55(12) . 2_666
K3 O7 K1 151.06(14) 1_554 2_666
K3 O7 K1 69.15(8) 2_666 2_666
Sb4 O8 Sb2 129.30(19) . 1_655
Sb4 O8 K1 110.27(15) . 2_656
Sb2 O8 K1 109.91(15) 1_655 2_656
Sb4 O8 K2B 104.0(3) . 1_655
Sb2 O8 K2B 95.2(5) 1_655 1_655
K1 O8 K2B 103.6(6) 2_656 1_655
Sb4 O8 K2A 105.2(2) . 1_655
Sb2 O8 K2A 90.1(4) 1_655 1_655
K1 O8 K2A 108.2(3) 2_656 1_655
K2B O8 K2A 5.8(5) 1_655 1_655
Sb3 O9 Sb4 143.83(19) 1_545 .
Sb3 O9 Sb1 98.72(14) 1_545 2_666
Sb4 O9 Sb1 97.81(14) . 2_666
Sb3 O9 K1 103.64(13) 1_545 2_656
Sb4 O9 K1 104.14(13) . 2_656
Sb1 O9 K1 101.75(13) 2_666 2_656
Sb3 O10 Sb4 138.9(2) 1_655 .
Sb3 O10 K3 105.14(15) 1_655 2_666
Sb4 O10 K3 110.38(15) . 2_666
Sb3 O10 K1 101.39(15) 1_655 2_666
Sb4 O10 K1 103.36(15) . 2_666
K3 O10 K1 81.96(11) 2_666 2_666
B O11 Sb4 129.7(3) . .
B O11 K3 120.8(3) . 1_554
Sb4 O11 K3 107.50(15) . 1_554
B O12 Sb2 127.3(3) 2_766 2_666
B O12 K3 113.8(3) 2_766 2_667
Sb2 O12 K3 94.13(13) 2_666 2_667
Sb1 O13 Sb3 102.86(15) 2_676 .
Sb1 O13 K2A 123.0(4) 2_676 .
Sb3 O13 K2A 102.1(2) . .
Sb1 O13 K2B 126.7(4) 2_676 .
Sb3 O13 K2B 102.9(3) . .
K2A O13 K2B 4.7(4) . .
Sb1 O13 K2B 109.2(4) 2_676 2_566
Sb3 O13 K2B 147.6(4) . 2_566
K2A O13 K2B 63.7(2) . 2_566
K2B O13 K2B 60.6(4) . 2_566
Sb1 O13 K1 123.31(16) 2_676 2_566
Sb3 O13 K1 87.92(12) . 2_566
K2A O13 K1 108.0(4) . 2_566
K2B O13 K1 103.4(4) . 2_566
K2B O13 K1 71.1(2) 2_566 2_566
Sb1 O13 K2A 112.6(3) 2_676 2_566
Sb3 O13 K2A 144.2(3) . 2_566
K2A O13 K2A 62.3(3) . 2_566
K2B O13 K2A 59.1(3) . 2_566
K2B O13 K2A 3.4(4) 2_566 2_566
K1 O13 K2A 69.2(2) 2_566 2_566

loop_
_geom_bond_atom_site_label_1
_geom_bond_atom_site_label_2
_geom_bond_distance
_geom_bond_site_symmetry_2
Sb1 O6 1.936(4) 2_666
Sb1 O1 1.952(4) 2_666
Sb1 O13 1.982(4) 2_676
Sb1 O4 1.990(4) .
Sb1 O1 2.014(4) 1_565
Sb1 O9 2.096(3) 2_666
Sb1 Sb1 3.0228(6) 2_676
Sb1 Sb4 3.1198(5) 2_666
Sb1 Sb3 3.1375(4) 2_676
Sb1 K1 3.8742(13) 1_565
Sb1 K2A 4.113(9) 2_666
Sb1 K2B 4.15(2) 2_566
Sb2 O8 1.960(3) 1_455
Sb2 O3 1.968(3) .
Sb2 O7 1.968(3) .
Sb2 O6 1.969(4) .
Sb2 O5 1.977(4) .
Sb2 O12 1.986(4) 2_666
Sb2 K2A 3.464(9) .
Sb2 K2B 3.545(13) .
Sb2 K3 3.6572(15) 1_554
Sb2 K1 3.9068(15) 2_556
Sb2 K1 4.0149(15) 2_666
Sb3 O10 1.924(3) 1_455
Sb3 O5 1.944(4) .
Sb3 O2 1.946(4) .
Sb3 O3 1.955(3) 1_565
Sb3 O13 2.030(3) .
Sb3 O9 2.038(3) 1_565
Sb3 K1 3.6682(13) 2_566
Sb3 K3 3.7301(13) 2_566
Sb3 K2A 3.790(10) .
Sb3 K1 3.8830(14) 2_666
Sb3 K2B 3.97(2) .
Sb4 O10 1.925(4) .
Sb4 O8 1.939(3) .
Sb4 O11 1.948(4) .
Sb4 O7 1.970(3) .
Sb4 O4 2.012(4) 2_666
Sb4 O9 2.043(3) .
Sb4 K1 3.7170(13) 2_666
Sb4 K3 3.7559(13) 1_554
Sb4 K2B 3.756(11) 1_655
Sb4 K2A 3.847(13) 1_655
Sb4 K3 3.8511(14) 2_666
K1 O1 2.746(4) .
K1 O10 2.766(4) 2_666
K1 O8 2.777(4) 2_656
K1 O5 2.795(4) 2_666
K1 O9 2.859(4) 2_656
K1 O3 3.068(4) 2_556
K1 O13 3.130(4) 2_566
K1 O4 3.178(4) .
K1 O7 3.308(4) 2_666
K1 K2B 3.605(13) .
K1 K3 3.6055(19) .
K1 K2A 3.652(9) .
K2A O6 2.527(10) .
K2A O13 2.803(10) .
K2A O8 2.851(12) 1_455
K2A O5 2.879(13) .
K2A O4 2.957(17) 2_566
K2A K2B 3.105(9) 2_566
K2A O4 3.149(11) .
K2A K2A 3.18(2) 2_566
K2A O13 3.293(15) 2_566
K2B O6 2.598(12) .
K2B O4 2.780(15) 2_566
K2B O8 2.781(12) 1_455
K2B O13 2.98(2) .
K2B K2B 3.05(2) 2_566
K2B O13 3.07(2) 2_566
K2B O5 3.08(2) .
K2B O4 3.245(14) .
K3 O11 2.679(4) 1_556
K3 O10 2.732(4) 2_666
K3 O7 2.796(4) 1_556
K3 O2 2.854(4) 1_546
K3 O3 2.873(4) 2_556
K3 O12 2.932(4) 2_667
K3 O7 3.032(4) 2_666
K3 B 3.185(6) 2_656
K3 O3 3.249(4) 1_556
K3 B 3.583(6) 1_556
B O2 1.363(6) 2_665
B O11 1.374(7) .
B O12 1.391(7) 2_766
